data_4060409
_journal_name_full Organometallics
_journal_paper_doi 10.1021/om0491084
_journal_year 2005
_chemical_absolute_configuration unk
_chemical_formula_moiety 'C42 H54 N2 O2 Sn'
_chemical_formula_sum 'C42 H54 N2 O2 Sn'
_chemical_formula_weight 737.56
_space_group_IT_number 19
_space_group_name_Hall 'P 2ac 2ab'
_space_group_name_H-M_alt 'P 21 21 21'
_symmetry_cell_setting orthorhombic
_symmetry_space_group_name_Hall 'P 2ac 2ab'
_symmetry_space_group_name_H-M 'P 21 21 21'
_cell_angle_alpha 90.00
_cell_angle_beta 90.00
_cell_angle_gamma 90.00
_cell_formula_units_Z 4
_cell_length_a 16.551(6)
_cell_length_b 18.233(5)
_cell_length_c 12.590(3)
_cell_measurement_temperature 293(2)
_cell_volume 3799(2)
_diffrn_ambient_temperature 293(2)
_exptl_crystal_density_diffrn 1.289
_cod_database_code 4060409

loop_
_symmetry_equiv_pos_as_xyz
'x, y, z'
'-x+1/2, -y, z+1/2'
'x+1/2, -y+1/2, -z'
'-x, y+1/2, -z+1/2'

loop_
_atom_site_label
_atom_site_type_symbol
_atom_site_fract_x
_atom_site_fract_y
_atom_site_fract_z
_atom_site_U_iso_or_equiv
_atom_site_adp_type
_atom_site_occupancy
_atom_site_symmetry_multiplicity
_atom_site_calc_flag
_atom_site_refinement_flags
_atom_site_disorder_assembly
_atom_site_disorder_group
Sn1 Sn 0.695184(17) 0.784119(15) 0.79127(2) 0.03740(8) Uani 1 1 d . . .
O1 O 0.77733(16) 0.70908(17) 0.7268(3) 0.0435(8) Uani 1 1 d . . .
O2 O 0.62849(17) 0.88051(16) 0.8081(3) 0.0418(7) Uani 1 1 d . . .
N1 N 0.8023(3) 0.86452(18) 0.7433(3) 0.0410(8) Uani 1 1 d . . .
N2 N 0.6603(2) 0.8078(2) 0.6117(3) 0.0409(8) Uani 1 1 d . . .
C1 C 0.8759(3) 0.8416(2) 0.7409(4) 0.0454(12) Uani 1 1 d . . .
H1 H 0.9152 0.8781 0.7430 0.054 Uiso 1 1 calc R . .
C2 C 0.9059(3) 0.7681(3) 0.7356(4) 0.0467(12) Uani 1 1 d . . .
C3 C 0.9908(3) 0.7609(3) 0.7365(5) 0.0619(16) Uani 1 1 d . . .
H3 H 1.0230 0.8026 0.7420 0.074 Uiso 1 1 calc R . .
C4 C 1.0260(3) 0.6936(3) 0.7296(5) 0.0615(15) Uani 1 1 d . . .
H4 H 1.0819 0.6892 0.7322 0.074 Uiso 1 1 calc R . .
C5 C 0.9786(3) 0.6324(3) 0.7186(5) 0.0537(12) Uani 1 1 d . . .
H5 H 1.0041 0.5872 0.7127 0.064 Uiso 1 1 calc R . .
C6 C 0.8940(2) 0.6340(2) 0.7158(4) 0.0427(10) Uani 1 1 d . . .
C7 C 0.8573(3) 0.7045(2) 0.7269(4) 0.0406(11) Uani 1 1 d . . .
C8 C 0.8450(3) 0.5640(2) 0.7053(5) 0.0488(11) Uani 1 1 d . . .
C9 C 0.8984(3) 0.4957(3) 0.6889(5) 0.0673(17) Uani 1 1 d . . .
H9A H 0.8648 0.4531 0.6821 0.101 Uiso 1 1 calc R . .
H9B H 0.9337 0.4899 0.7488 0.101 Uiso 1 1 calc R . .
H9C H 0.9300 0.5016 0.6256 0.101 Uiso 1 1 calc R . .
C10 C 0.7891(4) 0.5688(3) 0.6076(5) 0.0638(16) Uani 1 1 d . . .
H10A H 0.7583 0.5244 0.6016 0.096 Uiso 1 1 calc R . .
H10B H 0.8211 0.5754 0.5448 0.096 Uiso 1 1 calc R . .
H10C H 0.7531 0.6097 0.6157 0.096 Uiso 1 1 calc R . .
C11 C 0.7945(4) 0.5512(3) 0.8051(5) 0.0641(15) Uani 1 1 d . . .
H11A H 0.7635 0.5070 0.7970 0.096 Uiso 1 1 calc R . .
H11B H 0.7587 0.5919 0.8156 0.096 Uiso 1 1 calc R . .
H11C H 0.8296 0.5465 0.8654 0.096 Uiso 1 1 calc R . .
C12 C 0.7917(3) 0.9428(2) 0.7500(4) 0.0424(10) Uani 1 1 d . . .
C13 C 0.8265(3) 0.9813(3) 0.8335(5) 0.0562(14) Uani 1 1 d . . .
H13 H 0.8563 0.9567 0.8850 0.067 Uiso 1 1 calc R . .
C14 C 0.8165(4) 1.0566(3) 0.8394(5) 0.0681(16) Uani 1 1 d . . .
H14 H 0.8398 1.0827 0.8950 0.082 Uiso 1 1 calc R . .
C15 C 0.7724(3) 1.0928(3) 0.7634(5) 0.0639(16) Uani 1 1 d . . .
H15 H 0.7659 1.1434 0.7678 0.077 Uiso 1 1 calc R . .
C16 C 0.7380(3) 1.0550(3) 0.6814(5) 0.0602(15) Uani 1 1 d . . .
H16 H 0.7086 1.0801 0.6300 0.072 Uiso 1 1 calc R . .
C17 C 0.7468(3) 0.9787(2) 0.6743(4) 0.0497(12) Uani 1 1 d . . .
H17 H 0.7226 0.9527 0.6192 0.060 Uiso 1 1 calc R . .
C18 C 0.5934(3) 0.8405(2) 0.5888(4) 0.0422(10) Uani 1 1 d . . .
H18 H 0.5745 0.8328 0.5201 0.051 Uiso 1 1 calc R . .
C19 C 0.5442(3) 0.8869(2) 0.6537(4) 0.0406(10) Uani 1 1 d . . .
C20 C 0.4736(3) 0.9142(3) 0.6057(4) 0.0519(12) Uani 1 1 d . . .
H20 H 0.4612 0.9002 0.5365 0.062 Uiso 1 1 calc R . .
C21 C 0.4232(3) 0.9606(3) 0.6584(5) 0.0611(15) Uani 1 1 d . . .
H21 H 0.3766 0.9786 0.6263 0.073 Uiso 1 1 calc R . .
C22 C 0.4436(3) 0.9806(3) 0.7629(4) 0.0539(14) Uani 1 1 d . . .
H22 H 0.4091 1.0123 0.7989 0.065 Uiso 1 1 calc R . .
C23 C 0.5118(3) 0.9561(2) 0.8154(4) 0.0421(11) Uani 1 1 d . . .
C24 C 0.5634(2) 0.9063(2) 0.7606(4) 0.0377(10) Uani 1 1 d . . .
C25 C 0.5319(3) 0.9825(3) 0.9288(4) 0.0489(12) Uani 1 1 d . . .
C26 C 0.4690(4) 1.0368(3) 0.9707(5) 0.0739(18) Uani 1 1 d . . .
H26A H 0.4668 1.0788 0.9248 0.111 Uiso 1 1 calc R . .
H26B H 0.4837 1.0520 1.0411 0.111 Uiso 1 1 calc R . .
H26C H 0.4170 1.0135 0.9726 0.111 Uiso 1 1 calc R . .
C27 C 0.6133(3) 1.0229(3) 0.9281(5) 0.0647(15) Uani 1 1 d . . .
H27A H 0.6548 0.9903 0.9035 0.097 Uiso 1 1 calc R . .
H27B H 0.6259 1.0391 0.9987 0.097 Uiso 1 1 calc R . .
H27C H 0.6100 1.0645 0.8816 0.097 Uiso 1 1 calc R . .
C28 C 0.5345(4) 0.9181(3) 1.0058(4) 0.0694(16) Uani 1 1 d . . .
H28A H 0.5743 0.8834 0.9826 0.104 Uiso 1 1 calc R . .
H28B H 0.4825 0.8949 1.0080 0.104 Uiso 1 1 calc R . .
H28C H 0.5483 0.9355 1.0755 0.104 Uiso 1 1 calc R . .
C29 C 0.6970(3) 0.7662(2) 0.5273(3) 0.0457(10) Uani 1 1 d . . .
C30 C 0.7760(3) 0.7802(4) 0.4986(4) 0.0608(13) Uani 1 1 d . . .
H30 H 0.8056 0.8162 0.5335 0.073 Uiso 1 1 calc R . .
C31 C 0.8105(5) 0.7399(4) 0.4174(5) 0.085(2) Uani 1 1 d . . .
H31 H 0.8634 0.7493 0.3967 0.102 Uiso 1 1 calc R . .
C32 C 0.7673(5) 0.6864(5) 0.3673(6) 0.096(3) Uani 1 1 d . . .
H32 H 0.7914 0.6590 0.3135 0.115 Uiso 1 1 calc R . .
C33 C 0.6902(6) 0.6727(4) 0.3948(5) 0.090(2) Uani 1 1 d . . .
H33 H 0.6612 0.6365 0.3593 0.108 Uiso 1 1 calc R . .
C34 C 0.6537(4) 0.7123(3) 0.4757(4) 0.0637(14) Uani 1 1 d . . .
H34 H 0.6006 0.7025 0.4951 0.076 Uiso 1 1 calc R . .
C35 C 0.7445(3) 0.7975(3) 0.9487(4) 0.0594(14) Uani 1 1 d . . .
H35A H 0.8014 0.7848 0.9452 0.071 Uiso 1 1 calc R . .
H35B H 0.7416 0.8492 0.9662 0.071 Uiso 1 1 calc R . .
C36 C 0.7090(5) 0.7563(4) 1.0388(5) 0.087(2) Uani 1 1 d . . .
H36A H 0.7226 0.7824 1.1035 0.104 Uiso 1 1 calc R . .
H36B H 0.6507 0.7585 1.0314 0.104 Uiso 1 1 calc R . .
C37 C 0.7310(6) 0.6806(5) 1.0537(9) 0.137(4) Uani 1 1 d . . .
H37A H 0.7101 0.6534 0.9934 0.164 Uiso 1 1 calc R . .
H37B H 0.7025 0.6630 1.1160 0.164 Uiso 1 1 calc R . .
C38 C 0.8159(6) 0.6606(5) 1.0662(7) 0.125(3) Uani 1 1 d . . .
H38A H 0.8205 0.6083 1.0725 0.187 Uiso 1 1 calc R . .
H38B H 0.8371 0.6835 1.1289 0.187 Uiso 1 1 calc R . .
H38C H 0.8458 0.6769 1.0053 0.187 Uiso 1 1 calc R . .
C39 C 0.6021(3) 0.7015(2) 0.7894(5) 0.0539(12) Uani 1 1 d . . .
H39A H 0.6000 0.6809 0.7184 0.065 Uiso 1 1 calc R . .
H39B H 0.6184 0.6624 0.8370 0.065 Uiso 1 1 calc R . .
C40 C 0.5171(3) 0.7245(4) 0.8197(7) 0.092(2) Uani 1 1 d . . .
H40A H 0.5204 0.7578 0.8797 0.110 Uiso 1 1 calc R . .
H40B H 0.4937 0.7515 0.7608 0.110 Uiso 1 1 calc R . .
C41 C 0.4612(4) 0.6628(4) 0.8482(8) 0.103(3) Uani 1 1 d . . .
H41A H 0.4062 0.6811 0.8476 0.124 Uiso 1 1 calc R . .
H41B H 0.4652 0.6252 0.7940 0.124 Uiso 1 1 calc R . .
C42 C 0.4775(6) 0.6288(6) 0.9536(8) 0.142(4) Uani 1 1 d . . .
H42A H 0.4398 0.5896 0.9656 0.213 Uiso 1 1 calc R . .
H42B H 0.4715 0.6650 1.0083 0.213 Uiso 1 1 calc R . .
H42C H 0.5315 0.6097 0.9548 0.213 Uiso 1 1 calc R . .

loop_
_atom_site_aniso_label
_atom_site_aniso_U_11
_atom_site_aniso_U_22
_atom_site_aniso_U_33
_atom_site_aniso_U_23
_atom_site_aniso_U_13
_atom_site_aniso_U_12
Sn1 0.03166(11) 0.03515(12) 0.04541(14) 0.00279(15) 0.00256(15) 0.00108(13)
O1 0.0315(13) 0.0345(15) 0.064(2) -0.0015(18) 0.0026(13) 0.0035(12)
O2 0.0400(16) 0.0422(15) 0.0431(19) -0.0044(14) -0.0015(14) 0.0116(13)
N1 0.0398(18) 0.0325(16) 0.051(2) 0.0018(14) 0.0004(19) -0.0006(18)
N2 0.0407(18) 0.0415(19) 0.041(2) -0.0021(16) 0.0029(17) 0.0003(16)
C1 0.037(2) 0.039(2) 0.060(3) 0.003(2) 0.001(2) -0.0055(19)
C2 0.032(2) 0.046(3) 0.063(3) 0.001(2) 0.005(2) 0.0024(18)
C3 0.036(2) 0.054(3) 0.096(5) -0.003(3) 0.000(3) -0.003(2)
C4 0.035(2) 0.065(3) 0.085(4) -0.003(3) 0.003(3) 0.007(2)
C5 0.046(2) 0.052(3) 0.063(3) 0.007(3) 0.009(3) 0.015(2)
C6 0.041(2) 0.044(2) 0.044(2) 0.004(2) 0.001(2) 0.0086(18)
C7 0.037(2) 0.044(3) 0.040(3) 0.006(2) 0.0052(18) 0.0013(19)
C8 0.056(3) 0.037(2) 0.053(3) 0.004(2) 0.011(3) 0.0070(19)
C9 0.071(3) 0.041(3) 0.090(5) 0.000(3) 0.009(3) 0.010(2)
C10 0.067(4) 0.051(3) 0.074(4) -0.011(3) -0.011(3) 0.002(3)
C11 0.071(4) 0.053(3) 0.068(4) 0.011(3) 0.014(4) 0.003(3)
C12 0.037(2) 0.033(2) 0.058(3) 0.0016(18) 0.007(2) -0.0048(18)
C13 0.050(3) 0.043(3) 0.075(4) -0.003(3) -0.005(2) -0.004(2)
C14 0.068(4) 0.049(3) 0.088(4) -0.014(3) 0.007(3) -0.020(3)
C15 0.066(3) 0.035(2) 0.090(5) 0.002(3) 0.020(3) -0.004(2)
C16 0.063(3) 0.043(3) 0.074(4) 0.017(3) 0.009(3) 0.008(2)
C17 0.051(3) 0.039(2) 0.060(3) 0.004(2) 0.004(2) -0.002(2)
C18 0.043(2) 0.041(2) 0.043(2) 0.001(2) -0.002(2) -0.003(2)
C19 0.036(2) 0.038(2) 0.048(3) 0.001(2) 0.000(2) 0.0022(19)
C20 0.043(2) 0.061(3) 0.051(3) -0.002(2) -0.008(2) 0.008(2)
C21 0.039(3) 0.080(4) 0.064(3) -0.002(3) -0.012(3) 0.015(3)
C22 0.039(2) 0.050(3) 0.072(4) 0.000(3) 0.005(2) 0.014(2)
C23 0.036(2) 0.039(2) 0.051(3) 0.001(2) 0.010(2) -0.0001(18)
C24 0.031(2) 0.033(2) 0.049(3) 0.0037(18) 0.0028(18) 0.0004(17)
C25 0.047(3) 0.053(3) 0.047(3) -0.002(2) 0.008(2) 0.009(2)
C26 0.071(4) 0.077(4) 0.075(4) -0.023(3) 0.005(3) 0.024(3)
C27 0.065(3) 0.065(3) 0.065(4) -0.019(3) 0.000(3) -0.007(3)
C28 0.089(4) 0.064(4) 0.054(3) 0.005(3) 0.015(3) 0.013(3)
C29 0.051(2) 0.049(2) 0.038(2) 0.0027(18) 0.003(2) 0.010(2)
C30 0.054(3) 0.070(3) 0.059(3) 0.004(3) 0.014(2) 0.009(3)
C31 0.081(4) 0.106(5) 0.068(4) 0.012(4) 0.029(4) 0.036(4)
C32 0.125(7) 0.110(6) 0.052(4) -0.012(4) -0.002(4) 0.062(5)
C33 0.120(6) 0.078(4) 0.071(4) -0.030(3) -0.027(5) 0.032(5)
C34 0.077(3) 0.056(3) 0.058(3) -0.009(3) -0.008(3) 0.012(3)
C35 0.061(3) 0.065(4) 0.052(3) 0.007(3) -0.012(3) 0.001(3)
C36 0.102(6) 0.095(5) 0.064(4) 0.019(4) 0.013(4) 0.013(4)
C37 0.160(10) 0.095(6) 0.157(9) 0.065(6) 0.008(8) 0.010(6)
C38 0.140(8) 0.113(6) 0.121(7) 0.007(6) -0.014(7) 0.043(6)
C39 0.046(2) 0.050(3) 0.066(3) 0.004(3) 0.005(3) -0.011(2)
C40 0.046(3) 0.067(4) 0.163(8) 0.019(5) 0.000(4) -0.008(3)
C41 0.054(4) 0.093(5) 0.162(8) 0.009(5) 0.028(5) -0.021(4)
C42 0.135(8) 0.170(10) 0.121(8) 0.049(8) 0.038(7) -0.016(8)

loop_
_geom_bond_atom_site_label_1
_geom_bond_atom_site_label_2
_geom_bond_distance
_geom_bond_site_symmetry_2
_geom_bond_publ_flag
Sn1 O2 2.086(3) . ?
Sn1 O1 2.092(3) . ?
Sn1 C39 2.156(4) . ?
Sn1 C35 2.157(5) . ?
Sn1 N2 2.373(4) . ?
Sn1 N1 2.378(4) . ?
O1 C7 1.327(5) . ?
O2 C24 1.319(5) . ?
N1 C1 1.288(6) . ?
N1 C12 1.440(5) . ?
N2 C18 1.290(6) . ?
N2 C29 1.439(6) . ?
C1 C2 1.431(6) . ?
C1 H1 0.9300 . ?
C2 C3 1.412(6) . ?
C2 C7 1.415(6) . ?
C3 C4 1.361(7) . ?
C3 H3 0.9300 . ?
C4 C5 1.371(7) . ?
C4 H4 0.9300 . ?
C5 C6 1.400(6) . ?
C5 H5 0.9300 . ?
C6 C7 1.428(6) . ?
C6 C8 1.519(6) . ?
C8 C11 1.527(7) . ?
C8 C9 1.540(6) . ?
C8 C10 1.541(8) . ?
C9 H9A 0.9600 . ?
C9 H9B 0.9600 . ?
C9 H9C 0.9600 . ?
C10 H10A 0.9600 . ?
C10 H10B 0.9600 . ?
C10 H10C 0.9600 . ?
C11 H11A 0.9600 . ?
C11 H11B 0.9600 . ?
C11 H11C 0.9600 . ?
C12 C17 1.375(7) . ?
C12 C13 1.389(7) . ?
C13 C14 1.385(7) . ?
C13 H13 0.9300 . ?
C14 C15 1.373(8) . ?
C14 H14 0.9300 . ?
C15 C16 1.366(8) . ?
C15 H15 0.9300 . ?
C16 C17 1.403(6) . ?
C16 H16 0.9300 . ?
C17 H17 0.9300 . ?
C18 C19 1.431(6) . ?
C18 H18 0.9300 . ?
C19 C20 1.406(6) . ?
C19 C24 1.428(6) . ?
C20 C21 1.363(7) . ?
C20 H20 0.9300 . ?
C21 C22 1.406(7) . ?
C21 H21 0.9300 . ?
C22 C23 1.383(6) . ?
C22 H22 0.9300 . ?
C23 C24 1.424(6) . ?
C23 C25 1.543(7) . ?
C25 C28 1.524(7) . ?
C25 C26 1.530(7) . ?
C25 C27 1.534(7) . ?
C26 H26A 0.9600 . ?
C26 H26B 0.9600 . ?
C26 H26C 0.9600 . ?
C27 H27A 0.9600 . ?
C27 H27B 0.9600 . ?
C27 H27C 0.9600 . ?
C28 H28A 0.9600 . ?
C28 H28B 0.9600 . ?
C28 H28C 0.9600 . ?
C29 C30 1.379(7) . ?
C29 C34 1.380(7) . ?
C30 C31 1.383(8) . ?
C30 H30 0.9300 . ?
C31 C32 1.364(10) . ?
C31 H31 0.9300 . ?
C32 C33 1.345(11) . ?
C32 H32 0.9300 . ?
C33 C34 1.387(8) . ?
C33 H33 0.9300 . ?
C34 H34 0.9300 . ?
C35 C36 1.481(8) . ?
C35 H35A 0.9700 . ?
C35 H35B 0.9700 . ?
C36 C37 1.441(10) . ?
C36 H36A 0.9700 . ?
C36 H36B 0.9700 . ?
C37 C38 1.460(11) . ?
C37 H37A 0.9700 . ?
C37 H37B 0.9700 . ?
C38 H38A 0.9600 . ?
C38 H38B 0.9600 . ?
C38 H38C 0.9600 . ?
C39 C40 1.517(7) . ?
C39 H39A 0.9700 . ?
C39 H39B 0.9700 . ?
C40 C41 1.499(8) . ?
C40 H40A 0.9700 . ?
C40 H40B 0.9700 . ?
C41 C42 1.490(11) . ?
C41 H41A 0.9700 . ?
C41 H41B 0.9700 . ?
C42 H42A 0.9600 . ?
C42 H42B 0.9600 . ?
C42 H42C 0.9600 . ?
